data_4504652
loop_
_publ_author_name
'Bhogala, Balakrishna R.'
'Nangia, Ashwini'

_publ_section_title
;
 Influence of the Ammonium Cation and 18-Crown-6 Guest on the
 Supramolecular Networks of 1,3,5-Cyclohexanetricarboxylic Acid
;
_journal_coden_ASTM CGDEFU
_journal_issue 1
_journal_name_full 'Crystal Growth & Design'
_journal_page_first 32
_journal_page_last 35
_journal_paper_doi 10.1021/cg050396w
_journal_volume 6
_journal_year 2006
_chemical_formula_moiety '(C9 H11 O6-),(O H N H3+),(C12 H24 O6)'
_chemical_formula_sum 'C21 H39 N O13'
_chemical_formula_weight 513.53
_chemical_melting_point 435
_chemical_name_systematic
; 
  Hydroxylammonium Cyclohexane-3cis,5cis-dicarboxylic acid-1-carboxylate 
- 18-Crown-6 
;
_space_group_IT_number 14
_symmetry_cell_setting monoclinic
_symmetry_space_group_name_Hall '-P 2ybc'
_symmetry_space_group_name_H-M 'P 1 21/c 1'
_atom_sites_solution_hydrogens geom
_atom_sites_solution_primary direct
_atom_sites_solution_secondary difmap
_audit_creation_method SHELXL-97
_cell_angle_alpha 90.00
_cell_angle_beta 101.239(2)
_cell_angle_gamma 90.00
_cell_formula_units_Z 4
_cell_length_a 16.3863(15)
_cell_length_b 17.7514(16)
_cell_length_c 9.1467(9)
_cell_measurement_reflns_used 4665
_cell_measurement_temperature 100(2)
_cell_measurement_theta_max 26.24
_cell_measurement_theta_min 2.53
_cell_volume 2609.6(4)
_computing_cell_refinement 'Bruker SMART'
_computing_data_collection 'Bruker SMART'
_computing_data_reduction 'Bruker SAINT Plus'
_computing_molecular_graphics 'PLUTON (Spek, 1992)'
_computing_publication_material 'SHELXL-97 (Sheldrick, 1997)'
_computing_structure_refinement 'SHELXL-97 (Sheldrick, 1997)'
_computing_structure_solution 'SHELXS-97 (Sheldrick, 1990)'
_diffrn_ambient_temperature 100(2)
_diffrn_measured_fraction_theta_full 0.993
_diffrn_measured_fraction_theta_max 0.993
_diffrn_measurement_device_type 'CCD area detector'
_diffrn_measurement_method 'phi and omega scans'
_diffrn_radiation_monochromator graphite
_diffrn_radiation_source 'fine-focus sealed tube'
_diffrn_radiation_type MoK\a
_diffrn_radiation_wavelength 0.71073
_diffrn_reflns_av_R_equivalents 0.0278
_diffrn_reflns_av_sigmaI/netI 0.0317
_diffrn_reflns_limit_h_max 20
_diffrn_reflns_limit_h_min -19
_diffrn_reflns_limit_k_max 22
_diffrn_reflns_limit_k_min -21
_diffrn_reflns_limit_l_max 11
_diffrn_reflns_limit_l_min -11
_diffrn_reflns_number 15996
_diffrn_reflns_theta_full 26.34
_diffrn_reflns_theta_max 26.34
_diffrn_reflns_theta_min 1.27
_exptl_absorpt_coefficient_mu 0.109
_exptl_absorpt_correction_T_max 0.9671
_exptl_absorpt_correction_T_min 0.9518
_exptl_absorpt_correction_type multi-scan
_exptl_absorpt_process_details 'SADABS - Bruker Nonius area detector scaling and absorption correction - V2.10'
_exptl_crystal_colour colorless
_exptl_crystal_density_diffrn 1.307
_exptl_crystal_density_method 'not measured'
_exptl_crystal_description block
_exptl_crystal_F_000 1104
_exptl_crystal_size_max 0.46
_exptl_crystal_size_mid 0.43
_exptl_crystal_size_min 0.31
_refine_diff_density_max 0.383
_refine_diff_density_min -0.294
_refine_diff_density_rms 0.048
_refine_ls_extinction_method none
_refine_ls_goodness_of_fit_ref 1.052
_refine_ls_hydrogen_treatment mixed
_refine_ls_matrix_type full
_refine_ls_number_parameters 340
_refine_ls_number_reflns 5285
_refine_ls_number_restraints 0
_refine_ls_restrained_S_all 1.052
_refine_ls_R_factor_all 0.0586
_refine_ls_R_factor_gt 0.0464
_refine_ls_shift/su_max 0.000
_refine_ls_shift/su_mean 0.000
_refine_ls_structure_factor_coef Fsqd
_refine_ls_weighting_details 'calc w=1/[\s^2^(Fo^2^)+(0.0559P)^2^+0.9444P] where P=(Fo^2^+2Fc^2^)/3'
_refine_ls_weighting_scheme calc
_refine_ls_wR_factor_gt 0.1126
_refine_ls_wR_factor_ref 0.1200
_reflns_number_gt 4238
_reflns_number_total 5285
_reflns_threshold_expression >2sigma(I)
_cod_data_source_file cg050396wsi20050809_043955.cif
_cod_data_source_block 2
_cod_original_sg_symbol_Hall '-P 2ybc '
_cod_original_sg_symbol_H-M 'P 21/ c'
_cod_database_code 4504652

loop_
_symmetry_equiv_pos_as_xyz
'x, y, z'
'-x, y+1/2, -z+1/2'
'-x, -y, -z'
'x, -y-1/2, z-1/2'

loop_
_atom_site_label
_atom_site_type_symbol
_atom_site_fract_x
_atom_site_fract_y
_atom_site_fract_z
_atom_site_U_iso_or_equiv
_atom_site_adp_type
_atom_site_occupancy
_atom_site_symmetry_multiplicity
_atom_site_calc_flag
_atom_site_refinement_flags
O3 O 0.41212(7) 0.59254(6) -0.04093(13) 0.0238(3) Uani 1 1 d .
O2 O 0.70098(7) 0.46914(6) 0.25381(12) 0.0234(3) Uani 1 1 d .
O1 O 0.75180(7) 0.53995(6) 0.44917(11) 0.0211(3) Uani 1 1 d .
O7 O 0.83465(8) 0.39644(6) 0.38470(12) 0.0243(3) Uani 1 1 d .
O5 O 0.69752(8) 0.85415(6) 0.10722(13) 0.0268(3) Uani 1 1 d .
C16 C 0.58549(10) 0.57958(8) 0.12283(17) 0.0185(3) Uani 1 1 d .
H16A H 0.5450 0.5446 0.1540 0.022 Uiso 1 1 calc R
H16B H 0.6104 0.5540 0.0459 0.022 Uiso 1 1 calc R
O12 O 0.95556(9) 0.49031(7) 0.79342(14) 0.0382(3) Uani 1 1 d .
N14 N 0.83331(9) 0.40346(8) 0.53921(15) 0.0201(3) Uani 1 1 d .
C21 C 0.70458(9) 0.53057(8) 0.32498(16) 0.0170(3) Uani 1 1 d .
O6 O 0.79343(8) 0.76977(7) 0.07414(17) 0.0413(4) Uani 1 1 d .
O10 O 0.90905(10) 0.24834(7) 0.54189(14) 0.0419(4) Uani 1 1 d .
O13 O 0.78325(9) 0.50710(7) 0.77317(13) 0.0352(3) Uani 1 1 d .
O11 O 1.00795(8) 0.38084(8) 0.61076(14) 0.0379(3) Uani 1 1 d .
O4 O 0.48065(9) 0.64199(9) -0.20588(14) 0.0473(4) Uani 1 1 d .
C20 C 0.71450(10) 0.65661(8) 0.21536(17) 0.0187(3) Uani 1 1 d .
H20A H 0.7564 0.6697 0.3052 0.022 Uiso 1 1 calc R
H20B H 0.7441 0.6347 0.1408 0.022 Uiso 1 1 calc R
O8 O 0.67537(8) 0.38715(8) 0.68509(14) 0.0386(3) Uani 1 1 d .
C18 C 0.60117(10) 0.70857(8) 0.01558(17) 0.0198(3) Uani 1 1 d .
H18A H 0.5709 0.7551 -0.0223 0.024 Uiso 1 1 calc R
H18B H 0.6274 0.6879 -0.0645 0.024 Uiso 1 1 calc R
C15 C 0.65362(9) 0.59815(8) 0.25665(16) 0.0172(3) Uani 1 1 d .
H15 H 0.6265 0.6208 0.3353 0.021 Uiso 1 1 calc R
O9 O 0.73532(10) 0.27370(7) 0.52071(15) 0.0425(4) Uani 1 1 d .
C22 C 0.47536(10) 0.62910(9) -0.07915(18) 0.0223(3) Uani 1 1 d .
C23 C 0.72788(10) 0.78496(9) 0.10794(17) 0.0223(3) Uani 1 1 d .
C17 C 0.53988(10) 0.65123(8) 0.05584(17) 0.0184(3) Uani 1 1 d .
H17 H 0.5109 0.6742 0.1316 0.022 Uiso 1 1 calc R
C19 C 0.66879(10) 0.72759(8) 0.15186(17) 0.0187(3) Uani 1 1 d .
H19 H 0.6415 0.7503 0.2301 0.022 Uiso 1 1 calc R
C31 C 0.97850(16) 0.26531(13) 0.4765(2) 0.0530(7) Uani 1 1 d .
H31A H 0.9603 0.2955 0.3849 0.064 Uiso 1 1 calc R
H31B H 1.0037 0.2181 0.4486 0.064 Uiso 1 1 calc R
C27 C 0.91708(16) 0.56042(11) 0.8121(2) 0.0498(6) Uani 1 1 d .
H27A H 0.9011 0.5860 0.7145 0.060 Uiso 1 1 calc R
H27B H 0.9566 0.5933 0.8790 0.060 Uiso 1 1 calc R
C29 C 1.06509(12) 0.42502(14) 0.7130(2) 0.0490(6) Uani 1 1 d .
H29A H 1.1174 0.4314 0.6756 0.059 Uiso 1 1 calc R
H29B H 1.0783 0.3993 0.8108 0.059 Uiso 1 1 calc R
C28 C 1.02717(13) 0.50012(13) 0.7299(2) 0.0485(6) Uani 1 1 d .
H28A H 1.0679 0.5327 0.7950 0.058 Uiso 1 1 calc R
H28B H 1.0115 0.5248 0.6313 0.058 Uiso 1 1 calc R
C24 C 0.64621(14) 0.46144(13) 0.7053(3) 0.0493(6) Uani 1 1 d .
H24A H 0.5914 0.4590 0.7352 0.059 Uiso 1 1 calc R
H24B H 0.6396 0.4898 0.6106 0.059 Uiso 1 1 calc R
C25 C 0.70670(15) 0.50003(12) 0.8218(2) 0.0467(6) Uani 1 1 d .
H25A H 0.6855 0.5505 0.8412 0.056 Uiso 1 1 calc R
H25B H 0.7149 0.4707 0.9156 0.056 Uiso 1 1 calc R
C33 C 0.77037(18) 0.20108(11) 0.5107(2) 0.0545(7) Uani 1 1 d .
H33A H 0.7291 0.1678 0.4486 0.065 Uiso 1 1 calc R
H33B H 0.7858 0.1785 0.6113 0.065 Uiso 1 1 calc R
C30 C 1.04134(14) 0.30856(15) 0.5851(2) 0.0529(7) Uani 1 1 d .
H30A H 1.0555 0.2805 0.6802 0.064 Uiso 1 1 calc R
H30B H 1.0928 0.3150 0.5449 0.064 Uiso 1 1 calc R
C32 C 0.84549(18) 0.20807(11) 0.4430(2) 0.0553(7) Uani 1 1 d .
H32A H 0.8660 0.1573 0.4234 0.066 Uiso 1 1 calc R
H32B H 0.8311 0.2352 0.3468 0.066 Uiso 1 1 calc R
C26 C 0.84247(17) 0.54743(12) 0.8766(2) 0.0509(6) Uani 1 1 d .
H26A H 0.8576 0.5183 0.9703 0.061 Uiso 1 1 calc R
H26B H 0.8187 0.5963 0.8998 0.061 Uiso 1 1 calc R
C35 C 0.65485(15) 0.27159(15) 0.5610(3) 0.0588(7) Uani 1 1 d .
H35A H 0.6591 0.2466 0.6590 0.071 Uiso 1 1 calc R
H35B H 0.6158 0.2421 0.4861 0.071 Uiso 1 1 calc R
C34 C 0.62293(14) 0.34892(15) 0.5687(3) 0.0540(6) Uani 1 1 d .
H34A H 0.6221 0.3753 0.4730 0.065 Uiso 1 1 calc R
H34B H 0.5655 0.3475 0.5875 0.065 Uiso 1 1 calc R
H14C H 0.8030(12) 0.3649(11) 0.566(2) 0.026(5) Uiso 1 1 d .
H14A H 0.8861(13) 0.3995(10) 0.585(2) 0.027(5) Uiso 1 1 d .
H14B H 0.8097(12) 0.4508(11) 0.553(2) 0.032(5) Uiso 1 1 d .
H3 H 0.3800(14) 0.5757(12) -0.119(3) 0.044(6) Uiso 1 1 d .
H5 H 0.7257(15) 0.8849(13) 0.066(3) 0.054(7) Uiso 1 1 d .
H7 H 0.7815(17) 0.4204(15) 0.333(3) 0.069(8) Uiso 1 1 d .

loop_
_atom_site_aniso_label
_atom_site_aniso_U_11
_atom_site_aniso_U_22
_atom_site_aniso_U_33
_atom_site_aniso_U_23
_atom_site_aniso_U_13
_atom_site_aniso_U_12
O3 0.0237(6) 0.0218(6) 0.0235(6) -0.0013(5) -0.0013(5) -0.0045(5)
O2 0.0245(6) 0.0180(5) 0.0245(6) -0.0026(4) -0.0032(5) 0.0028(5)
O1 0.0264(6) 0.0173(5) 0.0177(5) 0.0001(4) -0.0005(5) 0.0045(4)
O7 0.0259(6) 0.0270(6) 0.0199(6) 0.0016(5) 0.0039(5) 0.0060(5)
O5 0.0376(7) 0.0165(6) 0.0274(6) 0.0019(5) 0.0092(6) -0.0049(5)
C16 0.0190(8) 0.0158(7) 0.0206(8) 0.0015(6) 0.0040(6) 0.0008(6)
O12 0.0471(8) 0.0352(7) 0.0288(7) 0.0035(5) -0.0015(6) -0.0152(6)
N14 0.0198(8) 0.0181(7) 0.0214(7) 0.0013(5) 0.0016(6) -0.0002(6)
C21 0.0166(8) 0.0161(7) 0.0192(7) 0.0024(6) 0.0056(6) -0.0008(6)
O6 0.0301(7) 0.0321(7) 0.0666(10) 0.0189(7) 0.0215(7) 0.0023(6)
O10 0.0692(10) 0.0333(7) 0.0236(6) 0.0000(5) 0.0098(7) 0.0172(7)
O13 0.0541(9) 0.0308(7) 0.0234(6) -0.0003(5) 0.0146(6) 0.0093(6)
O11 0.0208(7) 0.0626(9) 0.0292(7) 0.0096(6) 0.0020(5) 0.0085(6)
O4 0.0344(8) 0.0850(11) 0.0205(7) 0.0021(7) 0.0008(6) -0.0190(7)
C20 0.0180(8) 0.0182(7) 0.0191(7) 0.0020(6) 0.0016(6) -0.0010(6)
O8 0.0311(7) 0.0510(8) 0.0334(7) 0.0119(6) 0.0055(6) -0.0005(6)
C18 0.0231(8) 0.0176(7) 0.0179(7) 0.0033(6) 0.0020(6) 0.0025(6)
C15 0.0181(8) 0.0163(7) 0.0175(7) 0.0012(6) 0.0040(6) 0.0018(6)
O9 0.0597(10) 0.0295(7) 0.0369(7) -0.0009(6) 0.0056(7) -0.0232(6)
C22 0.0217(8) 0.0207(8) 0.0241(8) 0.0006(6) 0.0036(7) 0.0041(6)
C23 0.0240(9) 0.0219(8) 0.0196(8) 0.0032(6) 0.0010(7) -0.0030(7)
C17 0.0174(8) 0.0182(7) 0.0193(7) 0.0009(6) 0.0030(6) 0.0026(6)
C19 0.0222(8) 0.0160(7) 0.0182(7) 0.0011(6) 0.0046(6) 0.0000(6)
C31 0.0737(17) 0.0593(14) 0.0285(10) 0.0081(10) 0.0164(11) 0.0454(13)
C27 0.0811(18) 0.0275(10) 0.0338(11) -0.0060(8) -0.0059(11) -0.0157(11)
C29 0.0194(10) 0.0846(17) 0.0384(11) 0.0261(11) -0.0055(8) -0.0124(10)
C28 0.0382(12) 0.0622(14) 0.0373(11) 0.0206(10) -0.0121(9) -0.0260(11)
C24 0.0411(12) 0.0589(14) 0.0560(14) 0.0317(11) 0.0296(11) 0.0232(11)
C25 0.0714(16) 0.0396(11) 0.0391(11) 0.0149(9) 0.0357(12) 0.0238(11)
C33 0.105(2) 0.0242(10) 0.0303(10) -0.0007(8) 0.0029(12) -0.0228(11)
C30 0.0405(12) 0.0889(18) 0.0326(11) 0.0194(11) 0.0149(10) 0.0389(12)
C32 0.113(2) 0.0208(10) 0.0282(10) -0.0061(8) 0.0027(12) 0.0113(11)
C26 0.096(2) 0.0306(10) 0.0236(9) -0.0083(8) 0.0059(11) 0.0045(11)
C35 0.0571(15) 0.0760(17) 0.0410(12) 0.0021(11) 0.0041(11) -0.0488(14)
C34 0.0286(11) 0.0830(18) 0.0482(13) 0.0138(12) 0.0016(10) -0.0186(11)

loop_
_atom_type_symbol
_atom_type_description
_atom_type_scat_dispersion_real
_atom_type_scat_dispersion_imag
_atom_type_scat_source
C C 0.0033 0.0016 'International Tables Vol C Tables 4.2.6.8 and 6.1.1.4'
H H 0.0000 0.0000 'International Tables Vol C Tables 4.2.6.8 and 6.1.1.4'
N N 0.0061 0.0033 'International Tables Vol C Tables 4.2.6.8 and 6.1.1.4'
O O 0.0106 0.0060 'International Tables Vol C Tables 4.2.6.8 and 6.1.1.4'

loop_
_geom_angle_atom_site_label_1
_geom_angle_atom_site_label_2
_geom_angle_atom_site_label_3
_geom_angle
C22 O3 H3 109.6(15)
N14 O7 H7 104.7(15)
C23 O5 H5 111.2(16)
C15 C16 C17 111.32(12)
C15 C16 H16A 109.4
C17 C16 H16A 109.4
C15 C16 H16B 109.4
C17 C16 H16B 109.4
H16A C16 H16B 108.0
C28 O12 C27 111.33(16)
O7 N14 H14C 108.5(12)
O7 N14 H14A 104.8(12)
H14C N14 H14A 110.5(17)
O7 N14 H14B 107.0(12)
H14C N14 H14B 112.1(16)
H14A N14 H14B 113.5(17)
O1 C21 O2 122.60(13)
O1 C21 C15 117.29(13)
O2 C21 C15 120.03(13)
C31 O10 C32 112.61(16)
C26 O13 C25 111.71(16)
C29 O11 C30 112.21(16)
C19 C20 C15 110.98(13)
C19 C20 H20A 109.4
C15 C20 H20A 109.4
C19 C20 H20B 109.4
C15 C20 H20B 109.4
H20A C20 H20B 108.0
C34 O8 C24 111.95(17)
C17 C18 C19 110.85(12)
C17 C18 H18A 109.5
C19 C18 H18A 109.5
C17 C18 H18B 109.5
C19 C18 H18B 109.5
H18A C18 H18B 108.1
C16 C15 C21 114.59(12)
C16 C15 C20 110.97(12)
C21 C15 C20 107.59(12)
C16 C15 H15 107.8
C21 C15 H15 107.8
C20 C15 H15 107.8
C33 O9 C35 113.30(17)
O4 C22 O3 123.69(15)
O4 C22 C17 124.60(15)
O3 C22 C17 111.70(13)
O6 C23 O5 123.99(15)
O6 C23 C19 124.50(15)
O5 C23 C19 111.49(14)
C22 C17 C18 111.39(13)
C22 C17 C16 108.55(12)
C18 C17 C16 110.85(13)
C22 C17 H17 108.7
C18 C17 H17 108.7
C16 C17 H17 108.7
C23 C19 C20 111.46(13)
C23 C19 C18 109.30(12)
C20 C19 C18 110.57(12)
C23 C19 H19 108.5
C20 C19 H19 108.5
C18 C19 H19 108.5
O10 C31 C30 109.51(16)
O10 C31 H31A 109.8
C30 C31 H31A 109.8
O10 C31 H31B 109.8
C30 C31 H31B 109.8
H31A C31 H31B 108.2
O12 C27 C26 109.44(16)
O12 C27 H27A 109.8
C26 C27 H27A 109.8
O12 C27 H27B 109.8
C26 C27 H27B 109.8
H27A C27 H27B 108.2
O11 C29 C28 109.07(16)
O11 C29 H29A 109.9
C28 C29 H29A 109.9
O11 C29 H29B 109.9
C28 C29 H29B 109.9
H29A C29 H29B 108.3
O12 C28 C29 109.11(16)
O12 C28 H28A 109.9
C29 C28 H28A 109.9
O12 C28 H28B 109.9
C29 C28 H28B 109.9
H28A C28 H28B 108.3
O8 C24 C25 109.15(17)
O8 C24 H24A 109.8
C25 C24 H24A 109.8
O8 C24 H24B 109.8
C25 C24 H24B 109.8
H24A C24 H24B 108.3
O13 C25 C24 109.02(16)
O13 C25 H25A 109.9
C24 C25 H25A 109.9
O13 C25 H25B 109.9
C24 C25 H25B 109.9
H25A C25 H25B 108.3
O9 C33 C32 109.21(16)
O9 C33 H33A 109.8
C32 C33 H33A 109.8
O9 C33 H33B 109.8
C32 C33 H33B 109.8
H33A C33 H33B 108.3
O11 C30 C31 109.46(16)
O11 C30 H30A 109.8
C31 C30 H30A 109.8
O11 C30 H30B 109.8
C31 C30 H30B 109.8
H30A C30 H30B 108.2
O10 C32 C33 109.75(16)
O10 C32 H32A 109.7
C33 C32 H32A 109.7
O10 C32 H32B 109.7
C33 C32 H32B 109.7
H32A C32 H32B 108.2
O13 C26 C27 109.05(16)
O13 C26 H26A 109.9
C27 C26 H26A 109.9
O13 C26 H26B 109.9
C27 C26 H26B 109.9
H26A C26 H26B 108.3
O9 C35 C34 109.84(17)
O9 C35 H35A 109.7
C34 C35 H35A 109.7
O9 C35 H35B 109.7
C34 C35 H35B 109.7
H35A C35 H35B 108.2
O8 C34 C35 108.37(19)
O8 C34 H34A 110.0
C35 C34 H34A 110.0
O8 C34 H34B 110.0
C35 C34 H34B 110.0
H34A C34 H34B 108.4

loop_
_geom_bond_atom_site_label_1
_geom_bond_atom_site_label_2
_geom_bond_distance
O3 C22 1.326(2)
O3 H3 0.86(2)
O2 C21 1.2654(18)
O1 C21 1.2547(18)
O7 N14 1.4232(17)
O7 H7 1.00(3)
O5 C23 1.325(2)
O5 H5 0.85(2)
C16 C15 1.523(2)
C16 C17 1.541(2)
C16 H16A 0.9900
C16 H16B 0.9900
O12 C28 1.418(3)
O12 C27 1.420(3)
N14 H14C 0.91(2)
N14 H14A 0.89(2)
N14 H14B 0.94(2)
C21 C15 1.524(2)
O6 C23 1.205(2)
O10 C31 1.418(3)
O10 C32 1.431(3)
O13 C26 1.411(3)
O13 C25 1.416(3)
O11 C29 1.423(3)
O11 C30 1.432(3)
O4 C22 1.201(2)
C20 C19 1.522(2)
C20 C15 1.537(2)
C20 H20A 0.9900
C20 H20B 0.9900
O8 C34 1.406(3)
O8 C24 1.427(3)
C18 C17 1.525(2)
C18 C19 1.535(2)
C18 H18A 0.9900
C18 H18B 0.9900
C15 H15 1.0000
O9 C33 1.421(3)
O9 C35 1.437(3)
C22 C17 1.513(2)
C23 C19 1.513(2)
C17 H17 1.0000
C19 H19 1.0000
C31 C30 1.496(4)
C31 H31A 0.9900
C31 H31B 0.9900
C27 C26 1.476(3)
C27 H27A 0.9900
C27 H27B 0.9900
C29 C28 1.492(3)
C29 H29A 0.9900
C29 H29B 0.9900
C28 H28A 0.9900
C28 H28B 0.9900
C24 C25 1.475(3)
C24 H24A 0.9900
C24 H24B 0.9900
C25 H25A 0.9900
C25 H25B 0.9900
C33 C32 1.487(4)
C33 H33A 0.9900
C33 H33B 0.9900
C30 H30A 0.9900
C30 H30B 0.9900
C32 H32A 0.9900
C32 H32B 0.9900
C26 H26A 0.9900
C26 H26B 0.9900
C35 C34 1.475(4)
C35 H35A 0.9900
C35 H35B 0.9900
C34 H34A 0.9900
C34 H34B 0.9900
